data_7206902
loop_
_publ_author_name
'Goswami, Arijit'
'Sengupta, Satirtha'
'Mondal, Raju'

_publ_section_title
;
 Construction of helical networks by using multiple V-shaped mixed ligand
 systems
;
_journal_issue 2
_journal_name_full CrystEngComm
_journal_page_first 561
_journal_paper_doi 10.1039/c1ce05380a
_journal_volume 14
_journal_year 2012
_chemical_formula_sum 'C25 H24 Cu N4 O4'
_chemical_formula_weight 508.02
_chemical_name_systematic
;
?
;
_space_group_IT_number 15
_symmetry_cell_setting monoclinic
_symmetry_space_group_name_Hall '-C 2yc'
_symmetry_space_group_name_H-M 'C 1 2/c 1'
_atom_sites_solution_hydrogens geom
_atom_sites_solution_primary direct
_atom_sites_solution_secondary difmap
_audit_creation_method SHELXL-97
_cell_angle_alpha 90.00
_cell_angle_beta 110.754(7)
_cell_angle_gamma 90.00
_cell_formula_units_Z 8
_cell_length_a 24.573(5)
_cell_length_b 9.3013(17)
_cell_length_c 21.788(4)
_cell_measurement_reflns_used 5777
_cell_measurement_temperature 293(2)
_cell_measurement_theta_max 27.78
_cell_measurement_theta_min 2.36
_cell_volume 4656.7(15)
_computing_cell_refinement 'Bruker APEX-2'
_computing_data_collection 'Bruker APEX-2'
_computing_data_reduction 'Bruker SHELXTL'
_computing_molecular_graphics 'Bruker SHELXTL'
_computing_publication_material 'Bruker SHELXTL'
_computing_structure_refinement 'SHELXL-97 (Sheldrick, 1997)'
_computing_structure_solution 'SHELXS-97 (Sheldrick, 1990)'
_diffrn_ambient_temperature 293(2)
_diffrn_detector_area_resol_mean 8
_diffrn_measured_fraction_theta_full 0.990
_diffrn_measured_fraction_theta_max 0.990
_diffrn_measurement_device_type 'Bruker APEX-2 CCD area detector'
_diffrn_measurement_method '/w scans'
_diffrn_radiation_monochromator graphite
_diffrn_radiation_source 'fine-focus sealed tube'
_diffrn_radiation_type MoK\a
_diffrn_radiation_wavelength 0.71073
_diffrn_reflns_av_R_equivalents 0.0538
_diffrn_reflns_av_sigmaI/netI 0.0388
_diffrn_reflns_limit_h_max 33
_diffrn_reflns_limit_h_min -33
_diffrn_reflns_limit_k_max 11
_diffrn_reflns_limit_k_min -12
_diffrn_reflns_limit_l_max 24
_diffrn_reflns_limit_l_min -29
_diffrn_reflns_number 36095
_diffrn_reflns_theta_full 28.84
_diffrn_reflns_theta_max 28.84
_diffrn_reflns_theta_min 1.77
_diffrn_standards_decay_% 0
_exptl_absorpt_coefficient_mu 0.978
_exptl_absorpt_correction_T_max 1.0000
_exptl_absorpt_correction_T_min 0.808748
_exptl_absorpt_correction_type multi-scan
_exptl_absorpt_process_details 'SADABS v.2.03 (Bruker, 2001), R(int)=0.1428 before correction'
_exptl_crystal_colour Green
_exptl_crystal_density_diffrn 1.449
_exptl_crystal_density_meas ?
_exptl_crystal_density_method 'not measured'
_exptl_crystal_description Needle
_exptl_crystal_F_000 2104
_exptl_crystal_size_max 0.32
_exptl_crystal_size_mid 0.18
_exptl_crystal_size_min 0.14
_refine_diff_density_max 0.325
_refine_diff_density_min -0.411
_refine_diff_density_rms 0.057
_refine_ls_extinction_method none
_refine_ls_goodness_of_fit_ref 1.044
_refine_ls_hydrogen_treatment constr
_refine_ls_matrix_type full
_refine_ls_number_parameters 311
_refine_ls_number_reflns 6036
_refine_ls_number_restraints 0
_refine_ls_restrained_S_all 1.044
_refine_ls_R_factor_all 0.0632
_refine_ls_R_factor_gt 0.0393
_refine_ls_shift/su_max 0.001
_refine_ls_shift/su_mean 0.000
_refine_ls_structure_factor_coef Fsqd
_refine_ls_weighting_details 'calc w=1/[\s^2^(Fo^2^)+(0.0507P)^2^+1.9905P] where P=(Fo^2^+2Fc^2^)/3'
_refine_ls_weighting_scheme calc
_refine_ls_wR_factor_gt 0.0970
_refine_ls_wR_factor_ref 0.1067
_reflns_number_gt 4281
_reflns_number_total 6036
_reflns_threshold_expression I>2\s(I)
_cod_data_source_file c1ce05380a.txt
_cod_data_source_block 11sg013_0m
_cod_depositor_comments
;
The following automatic conversions were performed:

'_symmetry_cell_setting' value 'Monoclinic' changed to 'monoclinic'
according to /home/saulius/struct/CIF-dictionaries/cif_core.dic
dictionary named 'cif_core.dic' version 2.4.1 from 2010-06-29.

Automatic conversion script
Id: cif_fix_values 1715 2011-07-08 13:25:40Z adriana 

The following automatic conversions were performed:

'_exptl_crystal_density_meas' value 'not measured' was changed to '?'
- the value is perceived as not measured.

Automatic conversion script
Id: cif_fix_values 3008 2015-01-20 13:52:24Z robertas 
;
_cod_original_cell_volume 4656.8(15)
_cod_original_sg_symbol_H-M C2/c
_cod_database_code 7206902

loop_
_symmetry_equiv_pos_as_xyz
'x, y, z'
'-x, y, -z+1/2'
'x+1/2, y+1/2, z'
'-x+1/2, y+1/2, -z+1/2'
'-x, -y, -z'
'x, -y, z-1/2'
'-x+1/2, -y+1/2, -z'
'x+1/2, -y+1/2, z-1/2'

loop_
_atom_site_label
_atom_site_type_symbol
_atom_site_fract_x
_atom_site_fract_y
_atom_site_fract_z
_atom_site_U_iso_or_equiv
_atom_site_adp_type
_atom_site_occupancy
_atom_site_symmetry_multiplicity
_atom_site_calc_flag
_atom_site_refinement_flags
Cu1 Cu 0.162948(11) 0.30295(3) 0.028807(12) 0.03574(10) Uani 1 1 d .
O1 O 0.22173(7) 0.33332(15) 0.11702(8) 0.0426(4) Uani 1 1 d .
N1 N 0.14457(8) 0.51087(18) 0.02120(8) 0.0371(4) Uani 1 1 d .
C1 C 0.10779(9) 0.5965(2) -0.02403(10) 0.0361(5) Uani 1 1 d .
N2 N 0.16405(8) 0.59008(18) 0.07705(9) 0.0392(4) Uani 1 1 d .
H2A H 0.1880 0.5588 0.1138 0.047 Uiso 1 1 calc R
C2 C 0.10430(9) 0.7307(2) 0.00379(11) 0.0357(5) Uani 1 1 d .
O2 O 0.20512(8) 0.1746(2) 0.18359(10) 0.0710(6) Uani 1 1 d .
C3 C 0.14133(9) 0.7240(2) 0.06802(11) 0.0367(5) Uani 1 1 d .
N3 N -0.08531(8) 0.7692(2) -0.04739(9) 0.0386(4) Uani 1 1 d .
O3 O 0.35073(8) 0.25211(18) 0.06559(8) 0.0513(4) Uani 1 1 d .
C4 C -0.02900(9) 0.7873(2) -0.01138(11) 0.0379(5) Uani 1 1 d .
N4 N -0.08978(8) 0.7938(2) -0.11003(10) 0.0422(4) Uani 1 1 d .
H4A H -0.1218 0.7880 -0.1432 0.051 Uiso 1 1 calc R
O4 O 0.30807(9) 0.39289(18) -0.01604(8) 0.0561(5) Uani 1 1 d .
C5 C 0.00258(9) 0.8251(2) -0.05170(11) 0.0368(5) Uani 1 1 d .
C6 C -0.03794(10) 0.8286(2) -0.11427(12) 0.0422(5) Uani 1 1 d .
C7 C 0.06660(9) 0.8557(2) -0.03040(12) 0.0417(5) Uani 1 1 d .
H7A H 0.0756 0.9377 -0.0010 0.050 Uiso 1 1 calc R
H7B H 0.0760 0.8814 -0.0686 0.050 Uiso 1 1 calc R
C8 C 0.07830(12) 0.5510(3) -0.09362(12) 0.0536(6) Uani 1 1 d .
H8A H 0.0945 0.4614 -0.1009 0.080 Uiso 1 1 calc R
H8B H 0.0841 0.6229 -0.1223 0.080 Uiso 1 1 calc R
H8C H 0.0374 0.5393 -0.1025 0.080 Uiso 1 1 calc R
C9 C 0.15783(12) 0.8334(3) 0.12157(13) 0.0530(6) Uani 1 1 d .
H9A H 0.1897 0.7979 0.1584 0.079 Uiso 1 1 calc R
H9B H 0.1252 0.8520 0.1348 0.079 Uiso 1 1 calc R
H9C H 0.1692 0.9208 0.1060 0.079 Uiso 1 1 calc R
C10 C -0.00698(11) 0.7715(3) 0.06173(12) 0.0524(6) Uani 1 1 d .
H10A H -0.0393 0.7699 0.0767 0.079 Uiso 1 1 calc R
H10B H 0.0179 0.8512 0.0814 0.079 Uiso 1 1 calc R
H10C H 0.0145 0.6834 0.0739 0.079 Uiso 1 1 calc R
C11 C -0.03191(12) 0.8615(4) -0.17882(14) 0.0683(8) Uani 1 1 d .
H11A H -0.0442 0.7798 -0.2073 0.102 Uiso 1 1 calc R
H11B H 0.0080 0.8827 -0.1720 0.102 Uiso 1 1 calc R
H11C H -0.0557 0.9429 -0.1985 0.102 Uiso 1 1 calc R
C12 C 0.30264(9) 0.2183(2) 0.19619(10) 0.0344(4) Uani 1 1 d .
C13 C 0.32051(11) 0.0948(2) 0.23461(11) 0.0474(6) Uani 1 1 d .
H13A H 0.2926 0.0331 0.2397 0.057 Uiso 1 1 calc R
C14 C 0.37900(12) 0.0625(3) 0.26522(14) 0.0615(7) Uani 1 1 d .
H14A H 0.3904 -0.0204 0.2903 0.074 Uiso 1 1 calc R
C15 C 0.41988(12) 0.1546(3) 0.25796(14) 0.0621(7) Uani 1 1 d .
H15A H 0.4592 0.1338 0.2784 0.075 Uiso 1 1 calc R
C16 C 0.40327(10) 0.2772(3) 0.22080(12) 0.0502(6) Uani 1 1 d .
H16A H 0.4317 0.3384 0.2166 0.060 Uiso 1 1 calc R
C17 C 0.34461(9) 0.3120(2) 0.18925(10) 0.0351(4) Uani 1 1 d .
C18 C 0.32936(9) 0.4561(2) 0.15632(10) 0.0353(5) Uani 1 1 d .
C19 C 0.32286(10) 0.5684(2) 0.19504(12) 0.0452(5) Uani 1 1 d .
H19A H 0.3275 0.5508 0.2386 0.054 Uiso 1 1 calc R
C20 C 0.30954(11) 0.7063(3) 0.17004(15) 0.0544(7) Uani 1 1 d .
H20A H 0.3063 0.7804 0.1972 0.065 Uiso 1 1 calc R
C21 C 0.30117(11) 0.7341(2) 0.10529(15) 0.0528(6) Uani 1 1 d .
H21A H 0.2922 0.8265 0.0884 0.063 Uiso 1 1 calc R
C22 C 0.30624(10) 0.6230(2) 0.06582(12) 0.0442(5) Uani 1 1 d .
H22A H 0.2996 0.6409 0.0218 0.053 Uiso 1 1 calc R
C23 C 0.32107(9) 0.4842(2) 0.09053(11) 0.0356(4) Uani 1 1 d .
C24 C 0.23822(9) 0.2436(2) 0.16365(11) 0.0372(5) Uani 1 1 d .
C25 C 0.32651(9) 0.3708(2) 0.04524(11) 0.0371(5) Uani 1 1 d .

loop_
_atom_site_aniso_label
_atom_site_aniso_U_11
_atom_site_aniso_U_22
_atom_site_aniso_U_33
_atom_site_aniso_U_23
_atom_site_aniso_U_13
_atom_site_aniso_U_12
Cu1 0.04273(16) 0.03333(15) 0.03251(16) 0.00196(10) 0.01500(11) 0.00233(11)
O1 0.0376(8) 0.0383(8) 0.0416(9) 0.0078(7) 0.0011(7) -0.0041(6)
N1 0.0387(9) 0.0322(9) 0.0369(10) 0.0018(7) 0.0091(8) 0.0013(7)
C1 0.0347(11) 0.0344(10) 0.0376(12) 0.0052(9) 0.0109(9) -0.0028(8)
N2 0.0422(10) 0.0355(9) 0.0343(10) 0.0014(7) 0.0067(8) 0.0037(8)
C2 0.0298(10) 0.0332(10) 0.0445(13) 0.0071(9) 0.0137(9) -0.0017(8)
O2 0.0413(10) 0.1064(16) 0.0606(12) 0.0363(11) 0.0122(9) -0.0089(10)
C3 0.0342(10) 0.0320(10) 0.0453(13) 0.0015(9) 0.0158(9) 0.0001(8)
N3 0.0345(9) 0.0424(10) 0.0407(11) 0.0028(8) 0.0153(8) -0.0037(7)
O3 0.0694(11) 0.0463(9) 0.0388(9) 0.0005(7) 0.0202(8) 0.0180(8)
C4 0.0373(11) 0.0331(10) 0.0434(13) 0.0028(9) 0.0146(9) -0.0010(8)
N4 0.0324(9) 0.0516(11) 0.0405(11) 0.0044(8) 0.0105(8) -0.0026(8)
O4 0.0862(13) 0.0463(9) 0.0379(9) 0.0047(7) 0.0246(9) 0.0151(9)
C5 0.0332(10) 0.0299(10) 0.0465(13) 0.0072(9) 0.0133(9) 0.0031(8)
C6 0.0362(11) 0.0457(12) 0.0480(14) 0.0099(10) 0.0188(10) 0.0039(9)
C7 0.0331(11) 0.0345(10) 0.0569(15) 0.0125(10) 0.0152(10) -0.0011(9)
C8 0.0614(16) 0.0455(13) 0.0431(14) 0.0035(11) 0.0053(12) 0.0019(11)
C9 0.0586(15) 0.0431(13) 0.0531(16) -0.0077(11) 0.0145(12) 0.0032(11)
C10 0.0451(13) 0.0664(16) 0.0445(14) 0.0047(12) 0.0145(11) -0.0058(12)
C11 0.0531(16) 0.102(2) 0.0528(17) 0.0267(16) 0.0230(13) 0.0036(16)
C12 0.0378(11) 0.0357(11) 0.0277(10) -0.0016(8) 0.0092(8) 0.0027(8)
C13 0.0545(14) 0.0410(12) 0.0417(13) 0.0042(10) 0.0109(11) 0.0033(10)
C14 0.0640(17) 0.0549(15) 0.0566(17) 0.0127(13) 0.0104(13) 0.0228(13)
C15 0.0457(14) 0.0761(18) 0.0543(17) 0.0038(14) 0.0051(12) 0.0221(14)
C16 0.0367(12) 0.0651(16) 0.0462(14) -0.0034(12) 0.0115(11) 0.0002(11)
C17 0.0354(11) 0.0402(11) 0.0300(11) -0.0043(8) 0.0119(9) 0.0021(9)
C18 0.0303(10) 0.0372(11) 0.0392(12) -0.0048(9) 0.0133(9) -0.0037(8)
C19 0.0488(13) 0.0441(12) 0.0430(13) -0.0128(10) 0.0167(11) -0.0030(10)
C20 0.0543(15) 0.0400(13) 0.0701(19) -0.0198(12) 0.0235(13) -0.0031(11)
C21 0.0516(14) 0.0313(11) 0.082(2) 0.0019(12) 0.0318(14) -0.0009(10)
C22 0.0451(13) 0.0420(12) 0.0521(14) 0.0058(10) 0.0253(11) -0.0024(10)
C23 0.0340(11) 0.0358(10) 0.0419(12) -0.0019(9) 0.0196(9) -0.0025(8)
C24 0.0379(11) 0.0396(11) 0.0323(11) -0.0020(9) 0.0101(9) -0.0040(9)
C25 0.0378(11) 0.0395(11) 0.0398(12) 0.0003(9) 0.0208(10) -0.0005(9)

loop_
_atom_type_symbol
_atom_type_description
_atom_type_scat_dispersion_real
_atom_type_scat_dispersion_imag
_atom_type_scat_source
C C 0.0033 0.0016 'International Tables Vol C Tables 4.2.6.8 and 6.1.1.4'
H H 0.0000 0.0000 'International Tables Vol C Tables 4.2.6.8 and 6.1.1.4'
N N 0.0061 0.0033 'International Tables Vol C Tables 4.2.6.8 and 6.1.1.4'
O O 0.0106 0.0060 'International Tables Vol C Tables 4.2.6.8 and 6.1.1.4'
Cu Cu 0.3201 1.2651 'International Tables Vol C Tables 4.2.6.8 and 6.1.1.4'

loop_
_geom_angle_atom_site_label_1
_geom_angle_atom_site_label_2
_geom_angle_atom_site_label_3
_geom_angle
_geom_angle_site_symmetry_1
_geom_angle_site_symmetry_3
O1 Cu1 N1 90.47(7) . .
O1 Cu1 O4 95.25(7) . 7
N1 Cu1 O4 162.74(7) . 7
O1 Cu1 O3 145.57(7) . 7
N1 Cu1 O3 102.17(7) . 7
O4 Cu1 O3 64.57(7) 7 7
O1 Cu1 N3 104.40(7) . 5_565
N1 Cu1 N3 97.29(7) . 5_565
O4 Cu1 N3 97.03(8) 7 5_565
O3 Cu1 N3 105.53(7) 7 5_565
O1 Cu1 C25 122.94(7) . 7
N1 Cu1 C25 133.50(7) . 7
O4 Cu1 C25 32.40(7) 7 7
O3 Cu1 C25 32.18(7) 7 7
N3 Cu1 C25 103.30(7) 5_565 7
C24 O1 Cu1 127.10(14) . .
C1 N1 N2 105.61(17) . .
C1 N1 Cu1 135.84(15) . .
N2 N1 Cu1 117.26(13) . .
N1 C1 C2 109.87(19) . .
N1 C1 C8 122.5(2) . .
C2 C1 C8 127.55(19) . .
C3 N2 N1 111.96(17) . .
C3 N2 H2A 124.0 . .
N1 N2 H2A 124.0 . .
C3 C2 C1 106.24(18) . .
C3 C2 C7 127.4(2) . .
C1 C2 C7 126.4(2) . .
N2 C3 C2 106.30(19) . .
N2 C3 C9 122.1(2) . .
C2 C3 C9 131.6(2) . .
C4 N3 N4 105.57(17) . .
C4 N3 Cu1 135.85(16) . 5_565
N4 N3 Cu1 118.35(13) . 5_565
C25 O3 Cu1 88.65(13) . 7
N3 C4 C5 110.5(2) . .
N3 C4 C10 121.4(2) . .
C5 C4 C10 128.1(2) . .
C6 N4 N3 111.70(18) . .
C6 N4 H4A 124.2 . .
N3 N4 H4A 124.2 . .
C25 O4 Cu1 89.25(13) . 7
C6 C5 C4 105.03(19) . .
C6 C5 C7 127.8(2) . .
C4 C5 C7 127.1(2) . .
N4 C6 C5 107.2(2) . .
N4 C6 C11 121.6(2) . .
C5 C6 C11 131.2(2) . .
C5 C7 C2 113.55(17) . .
C5 C7 H7A 108.9 . .
C2 C7 H7A 108.9 . .
C5 C7 H7B 108.9 . .
C2 C7 H7B 108.9 . .
H7A C7 H7B 107.7 . .
C1 C8 H8A 109.5 . .
C1 C8 H8B 109.5 . .
H8A C8 H8B 109.5 . .
C1 C8 H8C 109.5 . .
H8A C8 H8C 109.5 . .
H8B C8 H8C 109.5 . .
C3 C9 H9A 109.5 . .
C3 C9 H9B 109.5 . .
H9A C9 H9B 109.5 . .
C3 C9 H9C 109.5 . .
H9A C9 H9C 109.5 . .
H9B C9 H9C 109.5 . .
C4 C10 H10A 109.5 . .
C4 C10 H10B 109.5 . .
H10A C10 H10B 109.5 . .
C4 C10 H10C 109.5 . .
H10A C10 H10C 109.5 . .
H10B C10 H10C 109.5 . .
C6 C11 H11A 109.5 . .
C6 C11 H11B 109.5 . .
H11A C11 H11B 109.5 . .
C6 C11 H11C 109.5 . .
H11A C11 H11C 109.5 . .
H11B C11 H11C 109.5 . .
C13 C12 C17 119.3(2) . .
C13 C12 C24 117.7(2) . .
C17 C12 C24 122.95(18) . .
C14 C13 C12 121.2(2) . .
C14 C13 H13A 119.4 . .
C12 C13 H13A 119.4 . .
C15 C14 C13 119.1(2) . .
C15 C14 H14A 120.4 . .
C13 C14 H14A 120.4 . .
C14 C15 C16 120.6(2) . .
C14 C15 H15A 119.7 . .
C16 C15 H15A 119.7 . .
C15 C16 C17 121.4(2) . .
C15 C16 H16A 119.3 . .
C17 C16 H16A 119.3 . .
C16 C17 C12 118.3(2) . .
C16 C17 C18 118.7(2) . .
C12 C17 C18 122.58(18) . .
C19 C18 C23 118.4(2) . .
C19 C18 C17 116.35(19) . .
C23 C18 C17 125.21(19) . .
C20 C19 C18 121.3(2) . .
C20 C19 H19A 119.3 . .
C18 C19 H19A 119.3 . .
C21 C20 C19 120.3(2) . .
C21 C20 H20A 119.8 . .
C19 C20 H20A 119.8 . .
C20 C21 C22 119.0(2) . .
C20 C21 H21A 120.5 . .
C22 C21 H21A 120.5 . .
C21 C22 C23 121.5(2) . .
C21 C22 H22A 119.3 . .
C23 C22 H22A 119.3 . .
C22 C23 C18 119.4(2) . .
C22 C23 C25 118.3(2) . .
C18 C23 C25 122.31(19) . .
O2 C24 O1 124.3(2) . .
O2 C24 C12 117.9(2) . .
O1 C24 C12 117.71(19) . .
O3 C25 O4 117.5(2) . .
O3 C25 C23 122.2(2) . .
O4 C25 C23 120.27(19) . .
O3 C25 Cu1 59.18(11) . 7
O4 C25 Cu1 58.35(11) . 7
C23 C25 Cu1 177.68(15) . 7

loop_
_geom_bond_atom_site_label_1
_geom_bond_atom_site_label_2
_geom_bond_distance
_geom_bond_site_symmetry_2
Cu1 O1 1.9730(15) .
Cu1 N1 1.9795(17) .
Cu1 O4 2.0108(17) 7
Cu1 O3 2.0287(17) 7
Cu1 N3 2.1911(18) 5_565
Cu1 C25 2.362(2) 7
O1 C24 1.266(3) .
N1 C1 1.338(3) .
N1 N2 1.356(2) .
C1 C2 1.404(3) .
C1 C8 1.491(3) .
N2 C3 1.351(3) .
N2 H2A 0.8600 .
C2 C3 1.374(3) .
C2 C7 1.508(3) .
O2 C24 1.230(3) .
C3 C9 1.492(3) .
N3 C4 1.338(3) .
N3 N4 1.350(3) .
N3 Cu1 2.1911(18) 5_565
O3 C25 1.258(3) .
O3 Cu1 2.0287(17) 7
C4 C5 1.407(3) .
C4 C10 1.497(3) .
N4 C6 1.349(3) .
N4 H4A 0.8600 .
O4 C25 1.265(3) .
O4 Cu1 2.0108(17) 7
C5 C6 1.374(3) .
C5 C7 1.501(3) .
C6 C11 1.497(4) .
C7 H7A 0.9700 .
C7 H7B 0.9700 .
C8 H8A 0.9600 .
C8 H8B 0.9600 .
C8 H8C 0.9600 .
C9 H9A 0.9600 .
C9 H9B 0.9600 .
C9 H9C 0.9600 .
C10 H10A 0.9600 .
C10 H10B 0.9600 .
C10 H10C 0.9600 .
C11 H11A 0.9600 .
C11 H11B 0.9600 .
C11 H11C 0.9600 .
C12 C13 1.397(3) .
C12 C17 1.399(3) .
C12 C24 1.506(3) .
C13 C14 1.386(3) .
C13 H13A 0.9300 .
C14 C15 1.371(4) .
C14 H14A 0.9300 .
C15 C16 1.375(4) .
C15 H15A 0.9300 .
C16 C17 1.397(3) .
C16 H16A 0.9300 .
C17 C18 1.503(3) .
C18 C19 1.387(3) .
C18 C23 1.399(3) .
C19 C20 1.387(3) .
C19 H19A 0.9300 .
C20 C21 1.376(4) .
C20 H20A 0.9300 .
C21 C22 1.378(4) .
C21 H21A 0.9300 .
C22 C23 1.397(3) .
C22 H22A 0.9300 .
C23 C25 1.482(3) .
C25 Cu1 2.362(2) 7
